data_7237157
loop_
_publ_author_name
'Yin, Ping'
'Yu, Qiong'
'Dharavath, Srinivas'
'Shreeve, Jean'ne M.'

_publ_section_title
;
 Taming of tetranitroethane: a promising precursor for high performance
 energetic ingredients
;
_journal_issue 32
_journal_name_full 'Journal of Materials Chemistry A'
_journal_page_first 15815
_journal_paper_doi 10.1039/C8TA05394D
_journal_volume 6
_journal_year 2018
_chemical_formula_moiety '0.5(Ag4 H24 N8), 0.5(C4 N8 O16)'
_chemical_formula_sum 'C2 H12 Ag2 N8 O8'
_chemical_formula_weight 491.94
_space_group_crystal_system tetragonal
_space_group_IT_number 87
_space_group_name_Hall '-I 4'
_space_group_name_H-M_alt 'I 4/m'
_atom_sites_solution_hydrogens mixed
_atom_sites_solution_primary direct
_audit_creation_date 2016-10-31
_audit_creation_method
;
Olex2 1.2-alpha
(compiled 2016.10.10 svn.r3347 for OlexSys, GUI svn.r5252)
;
_audit_update_record
;
2018-06-05 deposited with the CCDC.
2018-07-23 downloaded from the CCDC.
;
_cell_angle_alpha 90
_cell_angle_beta 90
_cell_angle_gamma 90
_cell_formula_units_Z 4
_cell_length_a 11.6936(9)
_cell_length_b 11.6936(9)
_cell_length_c 8.8330(8)
_cell_measurement_reflns_used 8881
_cell_measurement_temperature 173(2)
_cell_measurement_theta_max 25.18
_cell_measurement_theta_min 2.46
_cell_volume 1207.83(17)
_computing_cell_refinement 'SAINT v8.34A (Bruker, 2013)'
_computing_data_collection 'COSMO (BRUKER, V1.61, 2009)'
_computing_data_reduction 'SAINT v8.34A (Bruker, 2013)'
_computing_molecular_graphics 'Olex2 (Dolomanov et al., 2009)'
_computing_publication_material 'Olex2 (Dolomanov et al., 2009)'
_computing_structure_refinement 'XL (Sheldrick, 2008)'
_computing_structure_solution 'ShelXS (Sheldrick, 2008)'
_diffrn_ambient_temperature 173(2)
_diffrn_detector_area_resol_mean 8.36
_diffrn_measured_fraction_theta_full 0.993
_diffrn_measured_fraction_theta_max 1.000
_diffrn_measurement_device_type 'Bruker APEX-II CCD'
_diffrn_measurement_method \w
_diffrn_radiation_monochromator graphite
_diffrn_radiation_type MoK\a
_diffrn_radiation_wavelength 0.71073
_diffrn_reflns_av_R_equivalents 0.0249
_diffrn_reflns_av_unetI/netI 0.0085
_diffrn_reflns_Laue_measured_fraction_full 0.993
_diffrn_reflns_Laue_measured_fraction_max 1.000
_diffrn_reflns_limit_h_max 14
_diffrn_reflns_limit_h_min -13
_diffrn_reflns_limit_k_max 13
_diffrn_reflns_limit_k_min -14
_diffrn_reflns_limit_l_max 10
_diffrn_reflns_limit_l_min -10
_diffrn_reflns_number 9946
_diffrn_reflns_point_group_measured_fraction_full 0.993
_diffrn_reflns_point_group_measured_fraction_max 1.000
_diffrn_reflns_theta_full 25.242
_diffrn_reflns_theta_max 25.180
_diffrn_reflns_theta_min 2.463
_diffrn_source 'sealed tube'
_diffrn_standards_number 0
_exptl_absorpt_coefficient_mu 3.301
_exptl_absorpt_correction_T_max 0.7452
_exptl_absorpt_correction_T_min 0.6114
_exptl_absorpt_correction_type multi-scan
_exptl_absorpt_process_details
'SADABS-2014/5 (Bruker,2014/5) was used for absorption correction. wR2(int) was 0.0666 before and 0.0395 after correction. The Ratio of minimum to maximum transmission is 0.8205. The \l/2 correction factor is 0.00150.'
_exptl_crystal_colour yellow
_exptl_crystal_colour_primary yellow
_exptl_crystal_density_diffrn 2.705
_exptl_crystal_description needle
_exptl_crystal_F_000 952
_exptl_crystal_recrystallization_method 'used as received'
_exptl_crystal_size_max 0.279
_exptl_crystal_size_mid 0.19
_exptl_crystal_size_min 0.088
_refine_diff_density_max 1.422
_refine_diff_density_min -2.225
_refine_diff_density_rms 0.399
_refine_ls_extinction_method none
_refine_ls_goodness_of_fit_ref 1.196
_refine_ls_hydrogen_treatment constr
_refine_ls_matrix_type full
_refine_ls_number_parameters 71
_refine_ls_number_reflns 586
_refine_ls_number_restraints 0
_refine_ls_restrained_S_all 1.196
_refine_ls_R_factor_all 0.0663
_refine_ls_R_factor_gt 0.0663
_refine_ls_shift/su_max 0.000
_refine_ls_shift/su_mean 0.000
_refine_ls_structure_factor_coef Fsqd
_refine_ls_weighting_details 'w=1/[\s^2^(Fo^2^)+(0.1417P)^2^+59.2594P] where P=(Fo^2^+2Fc^2^)/3'
_refine_ls_weighting_scheme calc
_refine_ls_wR_factor_gt 0.2378
_refine_ls_wR_factor_ref 0.2378
_reflns_Friedel_coverage 0.000
_reflns_number_gt 584
_reflns_number_total 586
_reflns_threshold_expression 'I > 2\s(I)'
_cod_data_source_file c8ta05394d2.cif
_cod_data_source_block js1016ab
_cod_original_cell_volume 1207.8(2)
_cod_database_code 7237157
_shelxl_version_number 2014/6
_shelx_space_group_comment
;
The symmetry employed for this shelxl refinement is uniquely defined
by the following loop, which should always be used as a source of
symmetry information in preference to the above space-group names.
They are only intended as comments.
;
_shelx_estimated_absorpt_t_max 0.760
_shelx_estimated_absorpt_t_min 0.459
_olex2_refinement_description
;
1. Fixed Uiso
 At 1.2 times of:
  All N(H,H,H) groups
2. Uiso/Uaniso restraints and constraints
Uanis(N4) = Uanis(N3)
Uanis(N2) = Uanis(N3)
Uanis(N1) = Uanis(N4)
3. Others
 Fixed Sof: Ag2(0.25) N3(0.5) H3A(0.5) H3B(0.5) H3C(0.5) N4(0.5) H4A(0.5)
 H4B(0.5) H4C(0.5) O1(0.5) O2(0.5) O3(0.5) O4(0.5) N1(0.5) N2(0.5)
4.a Riding coordinates:
 N4(H4A,H4B,H4C)
4.b Idealised Me refined as rotating group:
 N3(H3A,H3B,H3C)
;
_olex2_diffrn_ambient_temperature_device 'Oxford Cryosystems'
_olex2_exptl_crystal_mounting_method 'The crystal was mounted on a nylon loop with paratone oil'
_olex2_submission_original_sample_id YP-052
_olex2_submission_special_instructions 'No special instructions were received'

loop_
_space_group_symop_operation_xyz
'x, y, z'
'-y, x, z'
'-x, -y, z'
'y, -x, z'
'x+1/2, y+1/2, z+1/2'
'-y+1/2, x+1/2, z+1/2'
'-x+1/2, -y+1/2, z+1/2'
'y+1/2, -x+1/2, z+1/2'
'-x, -y, -z'
'y, -x, -z'
'x, y, -z'
'-y, x, -z'
'-x+1/2, -y+1/2, -z+1/2'
'y+1/2, -x+1/2, -z+1/2'
'x+1/2, y+1/2, -z+1/2'
'-y+1/2, x+1/2, -z+1/2'

loop_
_atom_site_label
_atom_site_type_symbol
_atom_site_fract_x
_atom_site_fract_y
_atom_site_fract_z
_atom_site_U_iso_or_equiv
_atom_site_adp_type
_atom_site_occupancy
_atom_site_site_symmetry_order
_atom_site_calc_flag
_atom_site_refinement_flags_posn
_atom_site_refinement_flags_adp
_atom_site_refinement_flags_occupancy
_atom_site_disorder_assembly
_atom_site_disorder_group
Ag1 Ag 0.5000 0.5000 0.68967(18) 0.0213(7) Uani 1 4 d S T P . .
Ag2 Ag 0.5000(2) 0.3578(2) 1.0000 0.0208(8) Uani 0.5 2 d S T P A .
N3 N 0.6271(17) 0.3723(17) 0.684(2) 0.021(2) Uani 0.5 1 d . . . A 1
H3A H 0.6415 0.3525 0.5863 0.025 Uiso 0.5 1 calc GR . . A 1
H3B H 0.6025 0.3099 0.7361 0.025 Uiso 0.5 1 calc GR . . A 1
H3C H 0.6923 0.3995 0.7273 0.025 Uiso 0.5 1 calc GR . . A 1
N4 N 0.6617(15) 0.3380(16) 0.910(2) 0.021(2) Uani 0.5 1 d . . . A 2
H4A H 0.7133 0.3315 0.9862 0.025 Uiso 0.5 1 d R . . A 2
H4B H 0.6794 0.3998 0.8516 0.025 Uiso 0.5 1 d R . . A 2
H4C H 0.6636 0.2738 0.8516 0.025 Uiso 0.5 1 d R . . A 2
O1 O 0.6546(12) 0.0556(14) 0.6498(18) 0.021(3) Uani 0.5 1 d . . . B 1
O2 O 0.5920(14) 0.2235(12) 0.5856(19) 0.026(4) Uani 0.5 1 d . . . B 1
O3 O 0.3451(12) 0.0555(14) 0.3507(18) 0.022(3) Uani 0.5 1 d . . . B 1
O4 O 0.4079(14) 0.2233(12) 0.4143(19) 0.026(4) Uani 0.5 1 d . . . B 1
N1 N 0.5827(15) 0.1193(17) 0.584(2) 0.021(2) Uani 0.5 1 d . . . B 1
N2 N 0.4173(15) 0.1191(17) 0.417(2) 0.021(2) Uani 0.5 1 d . . . B 1
C1 C 0.4998(12) 0.0602(14) 0.5000 0.015(3) Uani 1 2 d S T P B 1

loop_
_atom_site_aniso_label
_atom_site_aniso_U_11
_atom_site_aniso_U_22
_atom_site_aniso_U_33
_atom_site_aniso_U_23
_atom_site_aniso_U_13
_atom_site_aniso_U_12
Ag1 0.0231(8) 0.0231(8) 0.0176(11) 0.000 0.000 0.000
Ag2 0.0194(13) 0.0231(14) 0.0197(14) 0.000 0.000 0.0000(8)
N3 0.021(5) 0.026(5) 0.016(4) -0.002(4) 0.002(4) -0.001(4)
N4 0.021(5) 0.026(5) 0.016(4) -0.002(4) 0.002(4) -0.001(4)
O1 0.013(7) 0.032(9) 0.018(7) 0.004(7) -0.009(6) 0.008(6)
O2 0.038(9) 0.013(7) 0.028(9) -0.007(7) 0.012(8) -0.006(6)
O3 0.013(7) 0.034(9) 0.018(7) -0.003(7) -0.009(6) -0.007(6)
O4 0.038(9) 0.012(7) 0.028(9) 0.004(7) 0.014(8) 0.007(6)
N1 0.021(5) 0.026(5) 0.016(4) -0.002(4) 0.002(4) -0.001(4)
N2 0.021(5) 0.026(5) 0.016(4) -0.002(4) 0.002(4) -0.001(4)
C1 0.010(6) 0.028(8) 0.007(6) 0.000 0.000 -0.001(6)

loop_
_atom_type_symbol
_atom_type_description
_atom_type_scat_dispersion_real
_atom_type_scat_dispersion_imag
_atom_type_scat_source
C C 0.0033 0.0016 'International Tables Vol C Tables 4.2.6.8 and 6.1.1.4'
H H 0.0000 0.0000 'International Tables Vol C Tables 4.2.6.8 and 6.1.1.4'
Ag Ag -0.8971 1.1015 'International Tables Vol C Tables 4.2.6.8 and 6.1.1.4'
N N 0.0061 0.0033 'International Tables Vol C Tables 4.2.6.8 and 6.1.1.4'
O O 0.0106 0.0060 'International Tables Vol C Tables 4.2.6.8 and 6.1.1.4'

loop_
_geom_angle_atom_site_label_1
_geom_angle_atom_site_label_2
_geom_angle_atom_site_label_3
_geom_angle
_geom_angle_site_symmetry_1
_geom_angle_site_symmetry_3
Ag2 Ag1 Ag1 148.75(4) 2_655 9_666
Ag2 Ag1 Ag1 148.75(4) 10_567 9_666
Ag2 Ag1 Ag1 148.75(4) . 9_666
Ag2 Ag1 Ag1 148.75(4) 9_667 9_666
Ag2 Ag1 Ag2 62.50(8) 2_655 10_567
Ag2 Ag1 Ag2 43.04(5) . 10_567
Ag2 Ag1 Ag2 43.04(5) 9_667 10_567
Ag2 Ag1 Ag2 43.04(5) . 2_655
Ag2 Ag1 Ag2 62.50(8) . 9_667
Ag2 Ag1 Ag2 43.04(5) 2_655 9_667
N3 Ag1 Ag1 88.7(5) 4_565 9_666
N3 Ag1 Ag1 88.7(5) 3_665 9_666
N3 Ag1 Ag1 88.7(5) 2_655 9_666
N3 Ag1 Ag1 88.7(5) . 9_666
N3 Ag1 Ag2 112.8(5) 2_655 10_567
N3 Ag1 Ag2 69.7(5) 3_665 9_667
N3 Ag1 Ag2 69.7(5) 4_565 10_567
N3 Ag1 Ag2 69.8(5) 4_565 .
N3 Ag1 Ag2 112.8(5) . 9_667
N3 Ag1 Ag2 69.8(5) 3_665 10_567
N3 Ag1 Ag2 69.8(5) . 2_655
N3 Ag1 Ag2 112.8(5) 3_665 .
N3 Ag1 Ag2 112.7(5) 4_565 9_667
N3 Ag1 Ag2 112.7(5) 3_665 2_655
N3 Ag1 Ag2 112.7(5) 2_655 .
N3 Ag1 Ag2 112.8(5) 4_565 2_655
N3 Ag1 Ag2 69.7(5) . .
N3 Ag1 Ag2 112.7(5) . 10_567
N3 Ag1 Ag2 69.7(5) 2_655 2_655
N3 Ag1 Ag2 69.8(5) 2_655 9_667
N3 Ag1 N3 177.3(10) 3_665 .
N3 Ag1 N3 89.97(3) 4_565 .
N3 Ag1 N3 89.97(3) 2_655 3_665
N3 Ag1 N3 89.97(3) 2_655 .
N3 Ag1 N3 89.97(3) 4_565 3_665
N3 Ag1 N3 177.3(10) 4_565 2_655
Ag1 Ag2 Ag1 117.50(8) . 9_667
Ag1 Ag2 Ag2 58.75(4) 9_667 9_667
Ag1 Ag2 Ag2 58.75(4) . 9_667
Ag2 Ag2 Ag1 68.48(3) 10_567 9_667
Ag2 Ag2 Ag1 68.48(3) 2_655 .
Ag2 Ag2 Ag1 68.48(3) 2_655 9_667
Ag2 Ag2 Ag1 68.48(3) 10_567 .
Ag2 Ag2 Ag2 45.0 2_655 9_667
Ag2 Ag2 Ag2 45.0 10_567 9_667
Ag2 Ag2 Ag2 90.0 2_655 10_567
N4 Ag2 Ag1 112.9(5) . 9_667
N4 Ag2 Ag1 74.2(5) . .
N4 Ag2 Ag1 112.8(5) 4_565 9_667
N4 Ag2 Ag1 112.8(5) 10_567 .
N4 Ag2 Ag1 74.1(5) 4_565 .
N4 Ag2 Ag1 74.1(5) 10_567 9_667
N4 Ag2 Ag1 74.2(5) 11_557 9_667
N4 Ag2 Ag1 112.9(5) 11_557 .
N4 Ag2 Ag2 55.4(5) . 2_655
N4 Ag2 Ag2 136.6(5) . 10_567
N4 Ag2 Ag2 136.5(5) 10_567 2_655
N4 Ag2 Ag2 96.4(5) 11_557 9_667
N4 Ag2 Ag2 55.3(5) 10_567 10_567
N4 Ag2 Ag2 55.3(5) 4_565 10_567
N4 Ag2 Ag2 96.3(5) 4_565 9_667
N4 Ag2 Ag2 55.4(5) 11_557 2_655
N4 Ag2 Ag2 136.6(5) 11_557 10_567
N4 Ag2 Ag2 96.3(5) 10_567 9_667
N4 Ag2 Ag2 96.4(5) . 9_667
N4 Ag2 Ag2 136.5(5) 4_565 2_655
N4 Ag2 N4 132.6(9) 11_557 10_567
N4 Ag2 N4 45.5(10) . 11_557
N4 Ag2 N4 167.3(6) . 10_567
N4 Ag2 N4 45.4(10) 4_565 10_567
N4 Ag2 N4 132.6(9) . 4_565
N4 Ag2 N4 167.3(6) 11_557 4_565
Ag1 N3 H3A 109.5 . .
Ag1 N3 H3B 109.5 . .
Ag1 N3 H3C 109.5 . .
H3A N3 H3B 109.5 . .
H3A N3 H3C 109.5 . .
H3B N3 H3C 109.5 . .
Ag2 N4 Ag2 69.4(6) . 2_655
Ag2 N4 H4A 82.1 2_655 .
Ag2 N4 H4A 109.2 . .
Ag2 N4 H4B 109.8 . .
Ag2 N4 H4B 61.0 2_655 .
Ag2 N4 H4C 109.4 . .
Ag2 N4 H4C 167.6 2_655 .
N4 N4 Ag2 67.3(5) 11_557 2_655
N4 N4 Ag2 67.3(5) 11_557 .
N4 N4 H4A 42.0 11_557 .
N4 N4 H4B 124.3 11_557 .
N4 N4 H4C 124.3 11_557 .
H4A N4 H4B 109.5 . .
H4A N4 H4C 109.5 . .
H4B N4 H4C 109.5 . .
N1 O1 O3 126.0(16) . 9_656
N1 O2 O2 89.3(12) . 11_556
N2 O3 O1 125.9(16) . 9_656
N2 O4 O4 89.1(12) . 11_556
O1 N1 N1 117.4(11) . 11_556
O1 N1 C1 114.4(18) . .
O2 N1 O1 121.4(19) . .
O2 N1 N1 90.7(12) . 11_556
O2 N1 C1 124.0(18) . .
C1 N1 N1 58.1(8) . 11_556
O3 N2 N2 117.4(11) . 11_556
O3 N2 C1 114.5(18) . .
O4 N2 O3 121.1(19) . .
O4 N2 N2 90.9(12) . 11_556
O4 N2 C1 124.2(18) . .
C1 N2 N2 58.1(8) . 11_556
N1 C1 N1 63.9(16) 11_556 .
N1 C1 C1 119.4(15) 11_556 9_656
N1 C1 C1 119.4(15) . 9_656
N2 C1 N1 87.4(12) . 11_556
N2 C1 N1 120.9(16) . .
N2 C1 N1 120.9(16) 11_556 11_556
N2 C1 N1 87.4(12) 11_556 .
N2 C1 N2 63.7(16) . 11_556
N2 C1 C1 119.7(15) 11_556 9_656
N2 C1 C1 119.7(15) . 9_656

loop_
_geom_bond_atom_site_label_1
_geom_bond_atom_site_label_2
_geom_bond_distance
_geom_bond_site_symmetry_2
Ag1 Ag1 3.351(3) 9_666
Ag1 Ag2 3.2063(19) .
Ag1 Ag2 3.2064(19) 2_655
Ag1 Ag2 3.2064(19) 9_667
Ag1 Ag2 3.2063(19) 10_567
Ag1 N3 2.11(2) 2_655
Ag1 N3 2.11(2) 3_665
Ag1 N3 2.11(2) .
Ag1 N3 2.11(2) 4_565
Ag2 Ag1 3.2064(19) 9_667
Ag2 Ag2 2.352(3) 10_567
Ag2 Ag2 2.352(3) 2_655
Ag2 Ag2 3.327(5) 9_667
Ag2 N4 2.068(18) 10_567
Ag2 N4 2.065(18) .
Ag2 N4 2.068(18) 4_565
Ag2 N4 2.065(18) 11_557
N3 H3A 0.9100 .
N3 H3B 0.9100 .
N3 H3C 0.9100 .
N4 Ag2 2.068(18) 2_655
N4 N4 1.60(4) 11_557
N4 H4A 0.9101 .
N4 H4B 0.9097 .
N4 H4C 0.9097 .
O1 O3 1.30(2) 9_656
O1 N1 1.27(2) .
O2 O2 1.51(3) 11_556
O2 N1 1.22(3) .
O3 O1 1.30(2) 9_656
O3 N2 1.27(2) .
O4 O4 1.51(3) 11_556
O4 N2 1.22(2) .
N1 N1 1.48(4) 11_556
N1 C1 1.40(2) .
N2 N2 1.47(4) 11_556
N2 C1 1.40(2) .
C1 N1 1.40(2) 11_556
C1 N2 1.40(2) 11_556
C1 C1 1.41(3) 9_656

loop_
_geom_hbond_atom_site_label_D
_geom_hbond_atom_site_label_H
_geom_hbond_atom_site_label_A
_geom_hbond_distance_DH
_geom_hbond_distance_HA
_geom_hbond_distance_DA
_geom_hbond_angle_DHA
_geom_hbond_site_symmetry_A
N3 H3A O2 0.91 2.22 2.98(3) 140.9 11_556
N3 H3A O4 0.91 2.29 2.98(3) 133.3 2_655
N3 H3B O3 0.91 2.15 3.05(2) 175.3 8
N3 H3C O1 0.91 2.16 3.06(2) 172.3 13_656

loop_
_geom_torsion_atom_site_label_1
_geom_torsion_atom_site_label_2
_geom_torsion_atom_site_label_3
_geom_torsion_atom_site_label_4
_geom_torsion
_geom_torsion_site_symmetry_1
_geom_torsion_site_symmetry_4
O1 O3 N2 O4 -177.7(18) 9_656 .
O1 O3 N2 N2 -68(2) 9_656 11_556
O1 O3 N2 C1 -3(3) 9_656 .
O1 N1 C1 N1 -108.2(15) . 11_556
O1 N1 C1 N2 125.3(17) . 11_556
O1 N1 C1 N2 -177.6(15) . .
O1 N1 C1 C1 2(2) . 9_656
O2 O2 N1 O1 123.1(18) 11_556 .
O2 O2 N1 N1 -0.001(3) 11_556 11_556
O2 O2 N1 C1 -51.0(16) 11_556 .
O2 N1 C1 N1 66(2) . 11_556
O2 N1 C1 N2 -60(2) . 11_556
O2 N1 C1 N2 -3(2) . .
O2 N1 C1 C1 176.8(16) . 9_656
O3 O1 N1 O2 -177.0(18) 9_656 .
O3 O1 N1 N1 -68(2) 9_656 11_556
O3 O1 N1 C1 -2(3) 9_656 .
O3 N2 C1 N1 125.3(17) . 11_556
O3 N2 C1 N1 -177.5(15) . .
O3 N2 C1 N2 -108.2(14) . 11_556
O3 N2 C1 C1 3(2) . 9_656
O4 O4 N2 O3 123.2(17) 11_556 .
O4 O4 N2 N2 -0.001(4) 11_556 11_556
O4 O4 N2 C1 -51.1(16) 11_556 .
O4 N2 C1 N1 -60(2) . 11_556
O4 N2 C1 N1 -3(2) . .
O4 N2 C1 N2 66(2) . 11_556
O4 N2 C1 C1 177.2(16) . 9_656
N1 N1 C1 N2 -126.5(12) 11_556 11_556
N1 N1 C1 N2 -69.4(12) 11_556 .
N1 N1 C1 C1 110.5(14) 11_556 9_656
N2 N2 C1 N1 -69.3(12) 11_556 .
N2 N2 C1 N1 -126.6(12) 11_556 11_556
N2 N2 C1 C1 110.8(14) 11_556 9_656
